data_1000467
loop_
_publ_author_name
'Daniel, Ph'
'Bulou, A'
'Rousseau, M'
'Nouet, J'
'Fourquet, J L'
'Leblanc, M'
'Burriel, R'

_publ_section_title
;
A study of the structural phase transitions in Al F3: X-ray powder
diffraction, DSC and Raman scattering investigations of the lattice
dynamics and phonon spectrum
;
_journal_coden_ASTM JCOMEL
_journal_name_full 'Journal of Physics: Condensed Matter'
_journal_page_first 5663
_journal_page_last 5677
_journal_paper_doi 10.1088/0953-8984/2/26/003
_journal_volume 2
_journal_year 1990
_chemical_formula_structural 'Al F3'
_chemical_formula_sum 'Al F3'
_chemical_name_systematic 'Aluminium fluoride'
_space_group_IT_number 167
_symmetry_cell_setting trigonal
_symmetry_space_group_name_Hall '-R 3 2"c'
_symmetry_space_group_name_H-M 'R -3 c :H'
_cell_angle_alpha 90
_cell_angle_beta 90
_cell_angle_gamma 120
_cell_formula_units_Z 6
_cell_length_a 4.9305(6)
_cell_length_b 4.9305(6)
_cell_length_c 12.4462(7)
_cell_volume 262.0
_refine_ls_R_factor_all 0.026
_cod_original_sg_symbol_H-M 'R -3 c H'
_cod_database_code 1000467

loop_
_symmetry_equiv_pos_as_xyz
x,y,z
-y,x-y,z
y-x,-x,z
-y,-x,1/2+z
x,x-y,1/2+z
y-x,y,1/2+z
-x,-y,-z
y,y-x,-z
x-y,x,-z
y,x,1/2-z
-x,y-x,1/2-z
x-y,-y,1/2-z
1/3+x,2/3+y,2/3+z
2/3+x,1/3+y,1/3+z
1/3-y,2/3+x-y,2/3+z
2/3-y,1/3+x-y,1/3+z
1/3-x+y,2/3-x,2/3+z
2/3-x+y,1/3-x,1/3+z
1/3-y,2/3-x,1/6+z
2/3-y,1/3-x,5/6+z
1/3+x,2/3+x-y,1/6+z
2/3+x,1/3+x-y,5/6+z
1/3-x+y,2/3+y,1/6+z
2/3-x+y,1/3+y,5/6+z
1/3-x,2/3-y,2/3-z
2/3-x,1/3-y,1/3-z
1/3+y,2/3-x+y,2/3-z
2/3+y,1/3-x+y,1/3-z
1/3+x-y,2/3+x,2/3-z
2/3+x-y,1/3+x,1/3-z
1/3+y,2/3+x,1/6-z
2/3+y,1/3+x,5/6-z
1/3-x,2/3-x+y,1/6-z
2/3-x,1/3-x+y,5/6-z
1/3+x-y,2/3-y,1/6-z
2/3+x-y,1/3-y,5/6-z

loop_
_atom_site_label
_atom_site_type_symbol
_atom_site_symmetry_multiplicity
_atom_site_Wyckoff_symbol
_atom_site_fract_x
_atom_site_fract_y
_atom_site_fract_z
_atom_site_occupancy
_atom_site_attached_hydrogens
_atom_site_calc_flag
Al1 Al3+ 6 b 0. 0. 0. 1. 0 d
F1 F1- 18 e 0.4275(2) 0. 0.25 1. 0 d

loop_
_atom_type_symbol
_atom_type_oxidation_number
Al3+ 3.000
F1- -1.000
